data_7157169
loop_
_publ_author_name
'Gong, Ying'
'Xu, Sheng-Wen'
'Liu, Xiong-Wei'
'Li, Zheng'
'Liu, Xiong-Li'
'Yao, Zhen'
'Zhou, Ying'

_publ_section_title
;
 Thermal-mediated [1,3]-hydrogen transfer as the key step: access to
 oxindole-chromone hybrid collection with structural diversity
;
_journal_name_full 'Organic &amp; Biomolecular Chemistry'
_journal_paper_doi 10.1039/C9OB02193K
_journal_year 2019
_chemical_formula_moiety 'C19 H14 Cl N O4'
_chemical_formula_sum 'C19 H14 Cl N O4'
_chemical_formula_weight 355.76
_space_group_crystal_system monoclinic
_space_group_IT_number 14
_space_group_name_Hall '-P 2yn'
_space_group_name_H-M_alt 'P 1 21/n 1'
_symmetry_space_group_name_Hall '-P 2yn'
_symmetry_space_group_name_H-M 'P 1 21/n 1'
_atom_sites_solution_hydrogens geom
_audit_creation_date 2017-11-09
_audit_creation_method
;
Olex2 1.2
(compiled 2017.08.10 svn.r3458 for OlexSys, GUI svn.r5381)
;
_audit_update_record
;
2018-05-16 deposited with the CCDC.    2019-10-24 downloaded from the CCDC.
;
_cell_angle_alpha 90
_cell_angle_beta 100.458(2)
_cell_angle_gamma 90
_cell_formula_units_Z 4
_cell_length_a 8.95357(19)
_cell_length_b 11.3492(2)
_cell_length_c 15.4615(3)
_cell_measurement_reflns_used 4450
_cell_measurement_temperature 100.00(10)
_cell_measurement_theta_max 73.6510
_cell_measurement_theta_min 4.8770
_cell_volume 1545.03(5)
_computing_cell_refinement 'CrysAlisPro 1.171.38.43f (Rigaku OD, 2015)'
_computing_data_collection 'CrysAlisPro 1.171.38.43f (Rigaku OD, 2015)'
_computing_data_reduction 'CrysAlisPro 1.171.38.43f (Rigaku OD, 2015)'
_computing_molecular_graphics 'Olex2 (Dolomanov et al., 2009)'
_computing_publication_material 'Olex2 (Dolomanov et al., 2009)'
_computing_structure_refinement 'ShelXL (Sheldrick, 2015)'
_computing_structure_solution 'SHELXT 2014/5 (Sheldrick, 2014)'
_diffrn_ambient_environment N~2~
_diffrn_ambient_temperature 100.00(10)
_diffrn_detector 'CCD plate'
_diffrn_detector_area_resol_mean 5.2684
_diffrn_detector_type AtlasS2
_diffrn_measured_fraction_theta_full 0.998
_diffrn_measured_fraction_theta_max 0.967
_diffrn_measurement_details
;
List of Runs (angles in degrees, time in seconds):

  # Type    Start    End  Width  t~exp~   \w     \q     \k     \f   Frames
#--------------------------------------------------------------------------
  1  \w     24.00  49.00   1.00    1.00    --   40.92-125.00-180.00   25
  2  \w     38.00 107.00   1.00    1.00    --  107.58 -94.00-120.00   69
  3  \w     39.00 132.00   1.00    1.00    --  107.58 -45.00-150.00   93
  4  \w     80.00 112.00   1.00    1.00    --  107.58  30.00 -30.00   32
  5  \w    124.00 176.00   1.00    1.00    --  107.58  45.00-120.00   52
  6  \w     94.00 178.00   1.00    1.00    --  107.58  45.00-180.00   84
  7  \w     37.00 115.00   1.00    1.00    --  107.58 -61.00  90.00   78
  8  \w   -104.00 -78.00   1.00    1.00    --  -40.92-144.00  21.00   26
  9  \w   -114.00 -17.00   1.00    1.00    --  -40.92 -37.00-120.00   97
 10  \w   -109.00 -47.00   1.00    1.00    --  -40.92 -37.00 -30.00   62
;
_diffrn_measurement_device 'four-circle diffractometer'
_diffrn_measurement_device_type 'SuperNova, Dual, Cu at zero, AtlasS2'
_diffrn_measurement_method '\w scans'
_diffrn_orient_matrix_type 'CrysAlisPro convention (1999,Acta A55,543-557)'
_diffrn_orient_matrix_UB_11 0.0964289000
_diffrn_orient_matrix_UB_12 0.0413535000
_diffrn_orient_matrix_UB_13 -0.0672176000
_diffrn_orient_matrix_UB_21 -0.1215099000
_diffrn_orient_matrix_UB_22 -0.0475017000
_diffrn_orient_matrix_UB_23 -0.0754603000
_diffrn_orient_matrix_UB_31 -0.0807780000
_diffrn_orient_matrix_UB_32 0.1203992000
_diffrn_orient_matrix_UB_33 -0.0067665000
_diffrn_radiation_monochromator mirror
_diffrn_radiation_probe x-ray
_diffrn_radiation_type CuK\a
_diffrn_radiation_wavelength 1.54184
_diffrn_reflns_av_R_equivalents 0.0261
_diffrn_reflns_av_unetI/netI 0.0267
_diffrn_reflns_Laue_measured_fraction_full 0.998
_diffrn_reflns_Laue_measured_fraction_max 0.967
_diffrn_reflns_limit_h_max 11
_diffrn_reflns_limit_h_min -10
_diffrn_reflns_limit_k_max 13
_diffrn_reflns_limit_k_min -11
_diffrn_reflns_limit_l_max 18
_diffrn_reflns_limit_l_min -19
_diffrn_reflns_number 5451
_diffrn_reflns_point_group_measured_fraction_full 0.998
_diffrn_reflns_point_group_measured_fraction_max 0.967
_diffrn_reflns_theta_full 67.684
_diffrn_reflns_theta_max 73.860
_diffrn_reflns_theta_min 4.862
_diffrn_source 'micro-focus sealed X-ray tube'
_diffrn_source_type 'SuperNova (Cu) X-ray Source'
_exptl_absorpt_coefficient_mu 2.420
_exptl_absorpt_correction_T_max 1.00000
_exptl_absorpt_correction_T_min 0.48720
_exptl_absorpt_correction_type multi-scan
_exptl_absorpt_process_details
;
CrysAlisPro 1.171.38.43f (Rigaku Oxford Diffraction, 2015)
Empirical absorption correction using spherical harmonics,
 implemented in SCALE3 ABSPACK scaling algorithm.
;
_exptl_crystal_colour black
_exptl_crystal_colour_primary black
_exptl_crystal_density_diffrn 1.529
_exptl_crystal_description block
_exptl_crystal_F_000 736
_exptl_crystal_size_max 0.18
_exptl_crystal_size_mid 0.14
_exptl_crystal_size_min 0.12
_refine_diff_density_max 0.626
_refine_diff_density_min -0.343
_refine_diff_density_rms 0.075
_refine_ls_extinction_coef 0.0061(5)
_refine_ls_extinction_expression Fc^*^=kFc[1+0.001xFc^2^\l^3^/sin(2\q)]^-1/4^
_refine_ls_extinction_method 'SHELXL-2017/1 (Sheldrick 2017)'
_refine_ls_goodness_of_fit_ref 1.048
_refine_ls_hydrogen_treatment constr
_refine_ls_matrix_type full
_refine_ls_number_parameters 229
_refine_ls_number_reflns 3018
_refine_ls_number_restraints 0
_refine_ls_restrained_S_all 1.048
_refine_ls_R_factor_all 0.0440
_refine_ls_R_factor_gt 0.0428
_refine_ls_shift/su_max 0.000
_refine_ls_shift/su_mean 0.000
_refine_ls_structure_factor_coef Fsqd
_refine_ls_weighting_details 'w=1/[\s^2^(Fo^2^)+(0.0696P)^2^+1.0704P] where P=(Fo^2^+2Fc^2^)/3'
_refine_ls_weighting_scheme calc
_refine_ls_wR_factor_gt 0.1154
_refine_ls_wR_factor_ref 0.1165
_reflns_Friedel_coverage 0.000
_reflns_number_gt 2915
_reflns_number_total 3018
_reflns_threshold_expression 'I > 2\s(I)'
_cod_data_source_file c9ob02193k2.cif
_cod_data_source_block my3
_cod_original_cell_volume 1545.04(6)
_cod_database_code 7157169
_shelx_shelxl_version_number 2017/1
_shelx_space_group_comment
;
The symmetry employed for this shelxl refinement is uniquely defined
by the following loop, which should always be used as a source of
symmetry information in preference to the above space-group names.
They are only intended as comments.
;
_shelx_estimated_absorpt_t_max 0.760
_shelx_estimated_absorpt_t_min 0.670
_reflns_odcompleteness_completeness 99.62
_reflns_odcompleteness_iscentric 1
_reflns_odcompleteness_theta 66.97
_olex2_refinement_description
;
1. Fixed Uiso
 At 1.2 times of:
  All C(H) groups, All C(H,H) groups
 At 1.5 times of:
  All C(H,H,H) groups, All O(H) groups
2.a Secondary CH2 refined with riding coordinates:
 C19(H19A,H19B)
2.b Aromatic/amide H refined with riding coordinates:
 C16(H16), C13(H13), C14(H14), C7(H7), C2(H2), C5(H5), C4(H4), C3(H3A)
2.c Idealised Me refined as rotating group:
 C18(H18A,H18B,H18C)
2.d Idealised tetrahedral OH refined as rotating group:
 O3(H3)
;
_olex2_submission_special_instructions 'No special instructions were received'
_oxdiff_exptl_absorpt_empirical_details
;
Empirical correction (ABSPACK) includes:
- Absorption correction using spherical harmonics
- Frame scaling
- Detector area scaling
;
_oxdiff_exptl_absorpt_empirical_full_max 1.700
_oxdiff_exptl_absorpt_empirical_full_min 0.667

loop_
_space_group_symop_operation_xyz
'x, y, z'
'-x+1/2, y+1/2, -z+1/2'
'-x, -y, -z'
'x-1/2, -y-1/2, z-1/2'

loop_
_atom_site_label
_atom_site_type_symbol
_atom_site_fract_x
_atom_site_fract_y
_atom_site_fract_z
_atom_site_U_iso_or_equiv
_atom_site_adp_type
_atom_site_occupancy
_atom_site_site_symmetry_order
_atom_site_calc_flag
_atom_site_refinement_flags_posn
Cl1 Cl 0.66503(5) 0.13681(4) 0.23328(3) 0.02091(17) Uani 1 1 d .
O2 O 0.12843(14) 0.45817(11) 0.38430(8) 0.0167(3) Uani 1 1 d .
O4 O 0.23143(15) 0.69995(11) 0.11910(9) 0.0213(3) Uani 1 1 d .
O1 O 0.45026(14) 0.65879(11) 0.29794(8) 0.0189(3) Uani 1 1 d .
O3 O 0.01095(15) 0.50912(13) 0.10683(9) 0.0263(3) Uani 1 1 d .
H3 H 0.029114 0.578670 0.098750 0.039 Uiso 1 1 calc GR
N1 N 0.45288(16) 0.60461(13) 0.10409(9) 0.0142(3) Uani 1 1 d .
C17 C 0.42392(18) 0.42789(15) 0.17061(10) 0.0128(3) Uani 1 1 d .
C16 C 0.46425(19) 0.31613(15) 0.20103(11) 0.0138(3) Uani 1 1 d .
H16 H 0.399360 0.270246 0.227649 0.017 Uiso 1 1 calc R
C1 C 0.34024(19) 0.59273(14) 0.41803(11) 0.0136(3) Uani 1 1 d .
C13 C 0.6618(2) 0.45400(16) 0.11810(11) 0.0157(4) Uani 1 1 d .
H13 H 0.725838 0.499491 0.090595 0.019 Uiso 1 1 calc R
C8 C 0.25688(19) 0.51488(15) 0.26778(11) 0.0133(3) Uani 1 1 d .
C6 C 0.22792(19) 0.52366(15) 0.44407(11) 0.0138(3) Uani 1 1 d .
C9 C 0.35729(19) 0.59507(15) 0.32525(11) 0.0140(4) Uani 1 1 d .
C14 C 0.7041(2) 0.34114(16) 0.14984(11) 0.0169(4) Uani 1 1 d .
H14 H 0.798081 0.310652 0.143784 0.020 Uiso 1 1 calc R
C12 C 0.52091(19) 0.49552(15) 0.12915(10) 0.0135(3) Uani 1 1 d .
C10 C 0.28210(19) 0.49778(15) 0.17421(11) 0.0135(3) Uani 1 1 d .
C7 C 0.15038(19) 0.45379(15) 0.30036(11) 0.0155(4) Uani 1 1 d .
H7 H 0.086971 0.404681 0.261842 0.019 Uiso 1 1 calc R
C15 C 0.6066(2) 0.27455(15) 0.19027(11) 0.0151(4) Uani 1 1 d .
C2 C 0.4387(2) 0.65523(15) 0.48321(11) 0.0162(4) Uani 1 1 d .
H2 H 0.514647 0.702231 0.467568 0.019 Uiso 1 1 calc R
C18 C 0.5269(2) 0.70065(16) 0.06653(12) 0.0190(4) Uani 1 1 d .
H18A H 0.613413 0.726616 0.108238 0.029 Uiso 1 1 calc GR
H18B H 0.456823 0.764835 0.052518 0.029 Uiso 1 1 calc GR
H18C H 0.559369 0.674077 0.013981 0.029 Uiso 1 1 calc GR
C5 C 0.2112(2) 0.51447(16) 0.53169(12) 0.0167(4) Uani 1 1 d .
H5 H 0.135277 0.467642 0.547582 0.020 Uiso 1 1 calc R
C11 C 0.3173(2) 0.61545(15) 0.13170(11) 0.0149(4) Uani 1 1 d .
C4 C 0.3098(2) 0.57650(16) 0.59424(11) 0.0183(4) Uani 1 1 d .
H4 H 0.300765 0.571230 0.653090 0.022 Uiso 1 1 calc R
C3 C 0.4236(2) 0.64740(16) 0.57009(12) 0.0184(4) Uani 1 1 d .
H3A H 0.489117 0.689244 0.612806 0.022 Uiso 1 1 calc R
C19 C 0.1450(2) 0.44272(17) 0.11194(12) 0.0184(4) Uani 1 1 d .
H19A H 0.169368 0.435709 0.053539 0.022 Uiso 1 1 calc R
H19B H 0.127557 0.364007 0.132438 0.022 Uiso 1 1 calc R

loop_
_atom_site_aniso_label
_atom_site_aniso_U_11
_atom_site_aniso_U_22
_atom_site_aniso_U_33
_atom_site_aniso_U_23
_atom_site_aniso_U_13
_atom_site_aniso_U_12
Cl1 0.0247(3) 0.0162(3) 0.0215(3) 0.00180(15) 0.00317(17) 0.00607(15)
O2 0.0179(6) 0.0203(6) 0.0127(6) -0.0023(5) 0.0051(5) -0.0052(5)
O4 0.0222(6) 0.0170(6) 0.0252(7) 0.0050(5) 0.0056(5) 0.0057(5)
O1 0.0209(6) 0.0214(6) 0.0155(6) -0.0007(5) 0.0064(5) -0.0067(5)
O3 0.0187(7) 0.0344(8) 0.0251(7) -0.0009(6) 0.0024(5) 0.0017(6)
N1 0.0172(7) 0.0144(7) 0.0115(7) 0.0011(5) 0.0044(5) -0.0010(6)
C17 0.0149(8) 0.0147(8) 0.0089(7) -0.0029(6) 0.0027(6) -0.0005(6)
C16 0.0170(8) 0.0150(8) 0.0096(7) -0.0018(6) 0.0028(6) -0.0020(6)
C1 0.0155(8) 0.0115(8) 0.0143(8) 0.0012(6) 0.0039(6) 0.0028(6)
C13 0.0168(8) 0.0188(9) 0.0128(8) -0.0033(6) 0.0060(6) -0.0034(7)
C8 0.0146(8) 0.0131(8) 0.0128(8) 0.0005(6) 0.0039(6) 0.0028(6)
C6 0.0153(8) 0.0119(7) 0.0143(8) -0.0015(6) 0.0028(6) 0.0021(6)
C9 0.0146(8) 0.0125(8) 0.0151(8) 0.0001(6) 0.0038(6) 0.0020(6)
C14 0.0153(8) 0.0204(9) 0.0152(8) -0.0051(7) 0.0032(6) 0.0008(7)
C12 0.0182(8) 0.0137(8) 0.0087(7) -0.0027(6) 0.0029(6) -0.0014(6)
C10 0.0155(8) 0.0131(8) 0.0122(8) 0.0005(6) 0.0035(6) 0.0001(6)
C7 0.0170(8) 0.0172(8) 0.0130(8) -0.0022(6) 0.0043(6) -0.0009(6)
C15 0.0200(8) 0.0139(8) 0.0106(8) -0.0022(6) 0.0007(6) 0.0024(6)
C2 0.0189(8) 0.0136(8) 0.0162(9) 0.0007(6) 0.0033(7) -0.0012(7)
C18 0.0250(9) 0.0153(8) 0.0180(9) 0.0012(7) 0.0071(7) -0.0046(7)
C5 0.0181(8) 0.0174(8) 0.0160(8) 0.0008(7) 0.0068(6) 0.0000(7)
C11 0.0187(8) 0.0160(8) 0.0097(8) 0.0002(6) 0.0015(6) -0.0008(7)
C4 0.0236(9) 0.0206(9) 0.0119(8) 0.0002(7) 0.0061(7) 0.0029(7)
C3 0.0225(9) 0.0168(8) 0.0153(9) -0.0022(7) 0.0015(7) -0.0008(7)
C19 0.0180(8) 0.0221(9) 0.0150(8) -0.0015(7) 0.0030(7) -0.0009(7)

loop_
_atom_type_symbol
_atom_type_description
_atom_type_scat_dispersion_real
_atom_type_scat_dispersion_imag
_atom_type_scat_source
C C 0.0181 0.0091 'International Tables Vol C Tables 4.2.6.8 and 6.1.1.4'
H H 0.0000 0.0000 'International Tables Vol C Tables 4.2.6.8 and 6.1.1.4'
Cl Cl 0.3639 0.7018 'International Tables Vol C Tables 4.2.6.8 and 6.1.1.4'
N N 0.0311 0.0180 'International Tables Vol C Tables 4.2.6.8 and 6.1.1.4'
O O 0.0492 0.0322 'International Tables Vol C Tables 4.2.6.8 and 6.1.1.4'

loop_
_geom_angle_atom_site_label_1
_geom_angle_atom_site_label_2
_geom_angle_atom_site_label_3
_geom_angle
C7 O2 C6 118.40(13)
C19 O3 H3 109.5
C12 N1 C18 124.53(14)
C11 N1 C12 111.08(14)
C11 N1 C18 123.70(15)
C16 C17 C12 121.03(15)
C16 C17 C10 129.97(15)
C12 C17 C10 109.00(15)
C17 C16 H16 121.4
C17 C16 C15 117.29(15)
C15 C16 H16 121.4
C6 C1 C9 120.07(15)
C6 C1 C2 118.01(16)
C2 C1 C9 121.87(15)
C14 C13 H13 121.2
C12 C13 H13 121.2
C12 C13 C14 117.56(16)
C9 C8 C10 118.55(14)
C7 C8 C9 119.46(16)
C7 C8 C10 121.90(15)
O2 C6 C1 121.53(15)
O2 C6 C5 116.15(15)
C1 C6 C5 122.31(16)
O1 C9 C1 122.72(15)
O1 C9 C8 122.40(16)
C8 C9 C1 114.88(15)
C13 C14 H14 119.9
C15 C14 C13 120.29(16)
C15 C14 H14 119.9
C17 C12 N1 109.65(15)
C13 C12 N1 128.70(16)
C13 C12 C17 121.65(16)
C17 C10 C8 112.02(13)
C17 C10 C11 101.60(13)
C17 C10 C19 110.06(14)
C8 C10 C11 111.85(14)
C8 C10 C19 113.98(14)
C11 C10 C19 106.50(14)
O2 C7 C8 125.25(16)
O2 C7 H7 117.4
C8 C7 H7 117.4
C16 C15 Cl1 118.36(13)
C14 C15 Cl1 119.43(13)
C14 C15 C16 122.17(16)
C1 C2 H2 119.8
C3 C2 C1 120.48(16)
C3 C2 H2 119.8
N1 C18 H18A 109.5
N1 C18 H18B 109.5
N1 C18 H18C 109.5
H18A C18 H18B 109.5
H18A C18 H18C 109.5
H18B C18 H18C 109.5
C6 C5 H5 120.8
C4 C5 C6 118.37(16)
C4 C5 H5 120.8
O4 C11 N1 126.20(16)
O4 C11 C10 125.10(16)
N1 C11 C10 108.47(14)
C5 C4 H4 119.6
C5 C4 C3 120.71(16)
C3 C4 H4 119.6
C2 C3 C4 120.12(17)
C2 C3 H3A 119.9
C4 C3 H3A 119.9
O3 C19 C10 113.01(15)
O3 C19 H19A 109.0
O3 C19 H19B 109.0
C10 C19 H19A 109.0
C10 C19 H19B 109.0
H19A C19 H19B 107.8

loop_
_geom_bond_atom_site_label_1
_geom_bond_atom_site_label_2
_geom_bond_distance
Cl1 C15 1.7417(18)
O2 C6 1.379(2)
O2 C7 1.348(2)
O4 C11 1.222(2)
O1 C9 1.234(2)
O3 H3 0.8200
O3 C19 1.407(2)
N1 C12 1.403(2)
N1 C18 1.451(2)
N1 C11 1.364(2)
C17 C16 1.378(2)
C17 C12 1.399(2)
C17 C10 1.507(2)
C16 H16 0.9300
C16 C15 1.397(2)
C1 C6 1.391(2)
C1 C9 1.470(2)
C1 C2 1.405(2)
C13 H13 0.9300
C13 C14 1.399(3)
C13 C12 1.386(2)
C8 C9 1.461(2)
C8 C10 1.517(2)
C8 C7 1.348(2)
C6 C5 1.394(2)
C14 H14 0.9300
C14 C15 1.386(3)
C10 C11 1.546(2)
C10 C19 1.548(2)
C7 H7 0.9300
C2 H2 0.9300
C2 C3 1.377(2)
C18 H18A 0.9600
C18 H18B 0.9600
C18 H18C 0.9600
C5 H5 0.9300
C5 C4 1.379(3)
C4 H4 0.9300
C4 C3 1.401(3)
C3 H3A 0.9300
C19 H19A 0.9700
C19 H19B 0.9700

loop_
_geom_torsion_atom_site_label_1
_geom_torsion_atom_site_label_2
_geom_torsion_atom_site_label_3
_geom_torsion_atom_site_label_4
_geom_torsion
O2 C6 C5 C4 178.77(15)
C17 C16 C15 Cl1 176.62(12)
C17 C16 C15 C14 -0.8(2)
C17 C10 C11 O4 178.69(16)
C17 C10 C11 N1 3.96(17)
C17 C10 C19 O3 -175.28(14)
C16 C17 C12 N1 179.56(14)
C16 C17 C12 C13 -1.0(3)
C16 C17 C10 C8 58.3(2)
C16 C17 C10 C11 177.81(16)
C16 C17 C10 C19 -69.6(2)
C1 C6 C5 C4 0.1(3)
C1 C2 C3 C4 0.2(3)
C13 C14 C15 Cl1 -177.36(13)
C13 C14 C15 C16 0.0(3)
C8 C10 C11 O4 -61.7(2)
C8 C10 C11 N1 123.61(15)
C8 C10 C19 O3 57.9(2)
C6 O2 C7 C8 -4.6(3)
C6 C1 C9 O1 176.59(16)
C6 C1 C9 C8 -4.2(2)
C6 C1 C2 C3 0.2(3)
C6 C5 C4 C3 0.3(3)
C9 C1 C6 O2 -1.4(2)
C9 C1 C6 C5 177.21(15)
C9 C1 C2 C3 -177.31(16)
C9 C8 C10 C17 71.49(19)
C9 C8 C10 C11 -41.8(2)
C9 C8 C10 C19 -162.71(15)
C9 C8 C7 O2 -1.2(3)
C14 C13 C12 N1 179.53(15)
C14 C13 C12 C17 0.2(2)
C12 N1 C11 O4 -179.35(16)
C12 N1 C11 C10 -4.69(18)
C12 C17 C16 C15 1.2(2)
C12 C17 C10 C8 -121.44(15)
C12 C17 C10 C11 -1.91(17)
C12 C17 C10 C19 110.65(16)
C12 C13 C14 C15 0.3(2)
C10 C17 C16 C15 -178.46(16)
C10 C17 C12 N1 -0.69(19)
C10 C17 C12 C13 178.79(15)
C10 C8 C9 O1 8.2(2)
C10 C8 C9 C1 -171.06(14)
C10 C8 C7 O2 175.16(15)
C7 O2 C6 C1 5.9(2)
C7 O2 C6 C5 -172.83(15)
C7 C8 C9 O1 -175.30(16)
C7 C8 C9 C1 5.4(2)
C7 C8 C10 C17 -104.93(18)
C7 C8 C10 C11 141.75(17)
C7 C8 C10 C19 20.9(2)
C2 C1 C6 O2 -178.92(15)
C2 C1 C6 C5 -0.3(3)
C2 C1 C9 O1 -6.0(3)
C2 C1 C9 C8 173.28(15)
C18 N1 C12 C17 174.24(15)
C18 N1 C12 C13 -5.2(3)
C18 N1 C11 O4 9.8(3)
C18 N1 C11 C10 -175.54(15)
C5 C4 C3 C2 -0.4(3)
C11 N1 C12 C17 3.48(19)
C11 N1 C12 C13 -175.96(17)
C11 C10 C19 O3 -65.92(18)
C19 C10 C11 O4 63.5(2)
C19 C10 C11 N1 -111.25(15)
